data_4077255
loop_
_publ_author_name
'Kamalesh Babu, Ruppa P.'
'Aparna, Kasani'
'McDonald, Robert'
'Cavell, Ronald G.'

_publ_section_title
;
 Monomeric Alkali Metal (Li, Na, K) Complexes of
 Bis(iminophosphorano)methanides
;
_journal_issue 7
_journal_name_full Organometallics
_journal_page_first 1451
_journal_paper_doi 10.1021/om000982g
_journal_volume 20
_journal_year 2001
_chemical_formula_sum 'C35 H73 Li N2 O P2 Si2'
_chemical_formula_weight 663.01
_chemical_name_systematic
; 
 ? 
;
_space_group_IT_number 14
_symmetry_cell_setting monoclinic
_symmetry_space_group_name_Hall '-P 2yn'
_symmetry_space_group_name_H-M 'P 1 21/n 1'
_atom_sites_solution_hydrogens geom
_atom_sites_solution_primary direct
_atom_sites_solution_secondary difmap
_audit_creation_method SHELXL
_cell_angle_alpha 90.00
_cell_angle_beta 95.089(8)
_cell_angle_gamma 90.00
_cell_formula_units_Z 4
_cell_length_a 10.4393(12)
_cell_length_b 18.457(2)
_cell_length_c 21.421(2)
_cell_measurement_reflns_used 40
_cell_measurement_temperature 193(2)
_cell_measurement_theta_max 13.46
_cell_measurement_theta_min 12.27
_cell_volume 4111.1(8)
_computing_cell_refinement 'Siemens XSCANS'
_computing_data_collection 'Siemens XSCANS'
_computing_data_reduction 'Siemens SHELXTL'
_computing_molecular_graphics 'Siemens SHELXTL'
_computing_publication_material 'Siemens SHELXTL'
_computing_structure_refinement 'SHELXL-93 (Sheldrick, 1993)'
_computing_structure_solution 'SHELXS-86 (Sheldrick, 1990)'
_diffrn_ambient_temperature 193(2)
_diffrn_measurement_device 'Siemens P4'
_diffrn_measurement_method '2\q/\w scans'
_diffrn_radiation_monochromator graphite
_diffrn_radiation_source 'fine-focus rotating anode'
_diffrn_radiation_type MoKa
_diffrn_radiation_wavelength 0.71073
_diffrn_reflns_av_R_equivalents 0.0277
_diffrn_reflns_av_sigmaI/netI 0.0745
_diffrn_reflns_limit_h_max 12
_diffrn_reflns_limit_h_min 0
_diffrn_reflns_limit_k_max 21
_diffrn_reflns_limit_k_min 0
_diffrn_reflns_limit_l_max 25
_diffrn_reflns_limit_l_min -25
_diffrn_reflns_number 7685
_diffrn_reflns_theta_max 25.00
_diffrn_reflns_theta_min 1.46
_diffrn_standards_interval_count 297
_diffrn_standards_number 3
_exptl_absorpt_coefficient_mu 0.191
_exptl_absorpt_correction_T_max .8934
_exptl_absorpt_correction_T_min .8465
_exptl_absorpt_correction_type empirical
_exptl_crystal_colour colorless
_exptl_crystal_density_diffrn 1.071
_exptl_crystal_description fragment
_exptl_crystal_F_000 1464
_exptl_crystal_size_max 0.66
_exptl_crystal_size_mid 0.65
_exptl_crystal_size_min 0.45
_refine_diff_density_max .454
_refine_diff_density_min -.441
_refine_diff_density_rms .056
_refine_ls_extinction_method none
_refine_ls_goodness_of_fit_all 1.016
_refine_ls_goodness_of_fit_obs 1.078
_refine_ls_matrix_type full
_refine_ls_number_parameters 388
_refine_ls_number_reflns 7256
_refine_ls_number_restraints 0
_refine_ls_restrained_S_all 1.017
_refine_ls_restrained_S_obs 1.078
_refine_ls_R_factor_all 0.1082
_refine_ls_R_factor_obs 0.0587
_refine_ls_shift/esd_max 0.001
_refine_ls_shift/esd_mean 0.000
_refine_ls_structure_factor_coef Fsqd
_refine_ls_weighting_details 'w=1/[s^2^(Fo^2^)+( 0.0544P)^2^+3.1275P] where P=(Fo^2^+2Fc^2^)/3'
_refine_ls_weighting_scheme calc
_refine_ls_wR_factor_all 0.1450
_refine_ls_wR_factor_obs 0.1213
_reflns_number_observed 4638
_reflns_number_total 7258
_reflns_observed_criterion >2sigma(I)
_cod_data_source_file om000982g.cif
_cod_data_source_block rgc9828_Compound_3
_cod_depositor_comments
;
The following automatic conversions were performed:

'_symmetry_cell_setting' value 'Monoclinic' changed to 'monoclinic'
according to /home/saulius/struct/CIF-dictionaries/cif_core.dic
dictionary named 'cif_core.dic' version 2.4.2 from 2011-04-26.

Automatic conversion script
Id: cif_fix_values 1715 2011-07-08 13:25:40Z adriana 

The following automatic conversions were performed:

'_refine_ls_weighting_scheme' value 'calc w=1/[s^2^(Fo^2^)+(
0.0544P)^2^+3.1275P] where P=(Fo^2^+2Fc^2^)/3' was changed to 'calc'.
New tag '_refine_ls_weighting_details' was created. The value of the
new tag was set to 'w=1/[s^2^(Fo^2^)+( 0.0544P)^2^+3.1275P] where
P=(Fo^2^+2Fc^2^)/3'.

Automatic conversion script
Id: cif_fix_values 3143 2015-03-26 13:38:13Z robertas 
;
_cod_original_cell_volume 4111.0(7)
_cod_original_sg_symbol_H-M P2(1)/n
_cod_database_code 4077255

loop_
_symmetry_equiv_pos_as_xyz
'x, y, z'
'-x+1/2, y+1/2, -z+1/2'
'-x, -y, -z'
'x-1/2, -y-1/2, z-1/2'

loop_
_atom_site_aniso_label
_atom_site_aniso_U_11
_atom_site_aniso_U_22
_atom_site_aniso_U_33
_atom_site_aniso_U_23
_atom_site_aniso_U_13
_atom_site_aniso_U_12
P1 0.0225(4) 0.0179(4) 0.0223(4) -0.0009(4) -0.0002(3) -0.0012(4)
P2 0.0316(5) 0.0184(4) 0.0208(4) -0.0004(4) -0.0003(4) 0.0017(4)
Si1 0.0303(6) 0.0334(6) 0.0419(6) -0.0064(5) 0.0074(5) -0.0122(5)
Si2 0.0599(7) 0.0423(7) 0.0332(6) -0.0009(5) 0.0188(5) 0.0100(6)
O 0.039(2) 0.041(2) 0.080(2) -0.010(2) -0.006(2) 0.0093(13)
N1 0.0215(15) 0.025(2) 0.036(2) -0.0045(13) 0.0039(13) -0.0033(12)
N2 0.035(2) 0.022(2) 0.0278(15) -0.0004(12) 0.0052(13) 0.0042(13)
Li 0.033(3) 0.036(4) 0.042(4) -0.004(3) 0.004(3) 0.008(3)
C1 0.031(2) 0.017(2) 0.023(2) 0.0009(13) -0.0001(14) -0.0024(14)
C2 0.036(2) 0.064(3) 0.057(3) -0.018(2) 0.001(2) -0.014(2)
C3 0.049(3) 0.063(3) 0.065(3) -0.008(2) 0.024(2) -0.021(2)
C4 0.065(3) 0.030(2) 0.068(3) 0.000(2) 0.011(2) -0.014(2)
C5 0.091(4) 0.072(3) 0.040(3) 0.012(2) 0.025(3) 0.016(3)
C6 0.132(5) 0.059(3) 0.067(3) -0.021(3) 0.045(3) 0.012(3)
C7 0.063(3) 0.111(5) 0.065(3) 0.009(3) 0.038(3) 0.006(3)
C11 0.038(2) 0.021(2) 0.020(2) -0.0028(14) -0.0029(15) 0.005(2)
C12 0.041(2) 0.036(2) 0.044(2) 0.015(2) 0.003(2) -0.003(2)
C13 0.064(3) 0.043(3) 0.051(3) 0.021(2) 0.012(2) 0.000(2)
C14 0.075(3) 0.031(2) 0.031(2) 0.007(2) -0.009(2) 0.002(2)
C15 0.062(3) 0.033(2) 0.054(3) 0.008(2) -0.019(2) 0.006(2)
C16 0.036(2) 0.035(2) 0.053(2) 0.009(2) -0.011(2) 0.000(2)
C21 0.025(2) 0.020(2) 0.023(2) 0.0018(13) 0.0016(14) 0.0002(14)
C22 0.029(2) 0.028(2) 0.040(2) -0.003(2) 0.006(2) -0.003(2)
C23 0.030(2) 0.040(2) 0.057(3) 0.000(2) 0.010(2) 0.008(2)
C24 0.053(3) 0.031(2) 0.048(2) 0.002(2) 0.019(2) 0.012(2)
C25 0.053(3) 0.028(2) 0.035(2) -0.012(2) 0.008(2) 0.002(2)
C26 0.034(2) 0.029(2) 0.029(2) -0.005(2) -0.001(2) 0.003(2)
C31 0.036(2) 0.021(2) 0.024(2) 0.0034(14) 0.0008(15) 0.005(2)
C32 0.037(2) 0.022(2) 0.032(2) 0.0043(15) 0.008(2) 0.001(2)
C33 0.054(3) 0.026(2) 0.044(2) 0.008(2) 0.010(2) 0.002(2)
C34 0.053(3) 0.028(2) 0.047(2) 0.002(2) 0.006(2) 0.011(2)
C35 0.041(2) 0.036(2) 0.046(2) 0.006(2) -0.001(2) 0.015(2)
C36 0.035(2) 0.028(2) 0.037(2) 0.000(2) -0.003(2) 0.004(2)
C41 0.034(2) 0.025(2) 0.026(2) -0.0018(15) -0.005(2) 0.002(2)
C42 0.049(2) 0.022(2) 0.040(2) -0.001(2) -0.009(2) -0.003(2)
C43 0.064(3) 0.027(2) 0.052(3) -0.006(2) -0.003(2) -0.012(2)
C44 0.059(3) 0.046(3) 0.054(3) -0.021(2) -0.002(2) -0.017(2)
C45 0.064(3) 0.054(3) 0.042(2) -0.015(2) -0.017(2) -0.001(2)
C46 0.065(3) 0.034(2) 0.035(2) -0.004(2) -0.021(2) -0.003(2)
C51 0.054(3) 0.062(4) 0.118(5) 0.009(3) -0.004(3) 0.012(3)
C52 0.059(4) 0.075(4) 0.213(8) -0.016(5) 0.029(4) -0.001(3)
C53 0.072(4) 0.051(4) 0.210(8) -0.056(4) 0.014(4) 0.003(3)
C54 0.063(3) 0.038(3) 0.146(6) -0.007(3) 0.000(3) -0.002(3)

loop_
_atom_site_label
_atom_site_type_symbol
_atom_site_fract_x
_atom_site_fract_y
_atom_site_fract_z
_atom_site_U_iso_or_equiv
_atom_site_thermal_displace_type
_atom_site_occupancy
_atom_site_calc_flag
_atom_site_refinement_flags
P1 P 0.05174(8) 0.20246(4) -0.20539(4) 0.0210(2) Uani 1 d .
P2 P 0.13093(8) 0.24369(4) -0.06478(4) 0.0238(2) Uani 1 d .
Si1 Si -0.18948(10) 0.10711(6) -0.19726(5) 0.0349(3) Uani 1 d .
Si2 Si -0.07566(12) 0.26092(6) 0.02768(5) 0.0443(3) Uani 1 d .
O O -0.2521(3) 0.32982(15) -0.14583(14) 0.0539(8) Uani 1 d .
N1 N -0.0846(2) 0.17665(14) -0.18620(13) 0.0274(7) Uani 1 d .
N2 N -0.0074(3) 0.25706(14) -0.04090(12) 0.0284(7) Uani 1 d .
Li Li -0.1124(6) 0.2575(3) -0.1243(3) 0.0369(14) Uani 1 d .
C1 C 0.1321(3) 0.2511(2) -0.14527(14) 0.0238(7) Uani 1 d .
H1 H 0.1673(3) 0.2983(2) -0.15909(14) 0.029 Uiso 1 calc R
C2 C -0.2779(4) 0.1080(2) -0.2775(2) 0.0525(11) Uani 1 d .
H2A H -0.2162(4) 0.1040(2) -0.3092(2) 0.079 Uiso 1 calc R
H2B H -0.3260(4) 0.1534(2) -0.2836(2) 0.079 Uiso 1 calc R
H2C H -0.3378(4) 0.0670(2) -0.2816(2) 0.079 Uiso 1 calc R
C3 C -0.3115(4) 0.1149(2) -0.1384(2) 0.0574(12) Uani 1 d .
H3A H -0.2677(4) 0.1146(2) -0.0960(2) 0.086 Uiso 1 calc R
H3B H -0.3712(4) 0.0739(2) -0.1432(2) 0.086 Uiso 1 calc R
H3C H -0.3594(4) 0.1603(2) -0.1452(2) 0.086 Uiso 1 calc R
C4 C -0.1211(4) 0.0132(2) -0.1836(2) 0.0540(12) Uani 1 d .
H4A H -0.0555(4) 0.0042(2) -0.2127(2) 0.081 Uiso 1 calc R
H4B H -0.1901(4) -0.0227(2) -0.1906(2) 0.081 Uiso 1 calc R
H4C H -0.0821(4) 0.0093(2) -0.1404(2) 0.081 Uiso 1 calc R
C5 C -0.0090(5) 0.1973(3) 0.0910(2) 0.0666(14) Uani 1 d .
H5A H 0.0831(5) 0.2065(3) 0.1004(2) 0.100 Uiso 1 calc R
H5B H -0.0218(5) 0.1471(3) 0.0767(2) 0.100 Uiso 1 calc R
H5C H -0.0536(5) 0.2050(3) 0.1288(2) 0.100 Uiso 1 calc R
C6 C -0.0647(6) 0.3538(3) 0.0648(2) 0.084(2) Uani 1 d .
H6A H 0.0259(6) 0.3671(3) 0.0739(2) 0.126 Uiso 1 calc R
H6B H -0.1072(6) 0.3532(3) 0.1038(2) 0.126 Uiso 1 calc R
H6C H -0.1072(6) 0.3892(3) 0.0358(2) 0.126 Uiso 1 calc R
C7 C -0.2513(4) 0.2404(3) 0.0120(2) 0.078(2) Uani 1 d .
H7A H -0.2893(4) 0.2727(3) -0.0209(2) 0.117 Uiso 1 calc R
H7B H -0.2942(4) 0.2478(3) 0.0504(2) 0.117 Uiso 1 calc R
H7C H -0.2624(4) 0.1899(3) -0.0017(2) 0.117 Uiso 1 calc R
C11 C 0.0387(3) 0.2623(2) -0.27534(14) 0.0265(8) Uani 1 d .
H11 H 0.0449(3) 0.2306(2) -0.31283(14) 0.032 Uiso 1 calc R
C12 C 0.1464(4) 0.3189(2) -0.2756(2) 0.0404(10) Uani 1 d .
H12A H 0.1471(4) 0.3487(2) -0.2371(2) 0.048 Uiso 1 calc R
H12B H 0.2302(4) 0.2937(2) -0.2749(2) 0.048 Uiso 1 calc R
C13 C 0.1313(4) 0.3690(2) -0.3329(2) 0.0524(12) Uani 1 d .
H13A H 0.1989(4) 0.4067(2) -0.3288(2) 0.063 Uiso 1 calc R
H13B H 0.1428(4) 0.3405(2) -0.3712(2) 0.063 Uiso 1 calc R
C14 C 0.0010(4) 0.4046(2) -0.3392(2) 0.0463(11) Uani 1 d .
H14A H -0.0066(4) 0.4376(2) -0.3032(2) 0.056 Uiso 1 calc R
H14B H -0.0080(4) 0.4339(2) -0.3780(2) 0.056 Uiso 1 calc R
C15 C -0.1049(4) 0.3490(2) -0.3413(2) 0.0512(11) Uani 1 d .
H15A H -0.1024(4) 0.3192(2) -0.3795(2) 0.061 Uiso 1 calc R
H15B H -0.1891(4) 0.3740(2) -0.3434(2) 0.061 Uiso 1 calc R
C16 C -0.0913(3) 0.2998(2) -0.2835(2) 0.0422(10) Uani 1 d .
H16A H -0.1029(3) 0.3291(2) -0.2457(2) 0.051 Uiso 1 calc R
H16B H -0.1600(3) 0.2627(2) -0.2874(2) 0.051 Uiso 1 calc R
C21 C 0.1474(3) 0.1254(2) -0.23053(15) 0.0227(7) Uani 1 d .
H21 H 0.1500(3) 0.0898(2) -0.19528(15) 0.027 Uiso 1 calc R
C22 C 0.2884(3) 0.1427(2) -0.2392(2) 0.0319(8) Uani 1 d .
H22A H 0.2934(3) 0.1728(2) -0.2772(2) 0.038 Uiso 1 calc R
H22B H 0.3267(3) 0.1705(2) -0.2026(2) 0.038 Uiso 1 calc R
C23 C 0.3637(4) 0.0723(2) -0.2456(2) 0.0420(10) Uani 1 d .
H23A H 0.4539(4) 0.0841(2) -0.2525(2) 0.050 Uiso 1 calc R
H23B H 0.3644(4) 0.0444(2) -0.2061(2) 0.050 Uiso 1 calc R
C24 C 0.3064(4) 0.0258(2) -0.2994(2) 0.0431(10) Uani 1 d .
H24A H 0.3519(4) -0.0214(2) -0.2987(2) 0.052 Uiso 1 calc R
H24B H 0.3191(4) 0.0500(2) -0.3396(2) 0.052 Uiso 1 calc R
C25 C 0.1636(4) 0.0126(2) -0.2952(2) 0.0384(9) Uani 1 d .
H25A H 0.1517(4) -0.0188(2) -0.2586(2) 0.046 Uiso 1 calc R
H25B H 0.1273(4) -0.0129(2) -0.3334(2) 0.046 Uiso 1 calc R
C26 C 0.0915(3) 0.0839(2) -0.2884(2) 0.0306(8) Uani 1 d .
H26A H 0.0981(3) 0.1140(2) -0.3263(2) 0.037 Uiso 1 calc R
H26B H -0.0007(3) 0.0738(2) -0.2847(2) 0.037 Uiso 1 calc R
C31 C 0.1971(3) 0.1573(2) -0.0333(2) 0.0270(8) Uani 1 d .
H31 H 0.2067(3) 0.1618(2) 0.0134(2) 0.032 Uiso 1 calc R
C32 C 0.1037(3) 0.0949(2) -0.0495(2) 0.0302(8) Uani 1 d .
H32A H 0.0867(3) 0.0914(2) -0.0956(2) 0.036 Uiso 1 calc R
H32B H 0.0210(3) 0.1051(2) -0.0319(2) 0.036 Uiso 1 calc R
C33 C 0.1569(4) 0.0224(2) -0.0238(2) 0.0411(10) Uani 1 d .
H33A H 0.1645(4) 0.0239(2) 0.0226(2) 0.049 Uiso 1 calc R
H33B H 0.0962(4) -0.0169(2) -0.0374(2) 0.049 Uiso 1 calc R
C34 C 0.2873(4) 0.0062(2) -0.0464(2) 0.0422(10) Uani 1 d .
H34A H 0.2782(4) -0.0001(2) -0.0925(2) 0.051 Uiso 1 calc R
H34B H 0.3208(4) -0.0396(2) -0.0273(2) 0.051 Uiso 1 calc R
C35 C 0.3820(4) 0.0671(2) -0.0291(2) 0.0411(10) Uani 1 d .
H35A H 0.4646(4) 0.0566(2) -0.0466(2) 0.049 Uiso 1 calc R
H35B H 0.3985(4) 0.0698(2) 0.0171(2) 0.049 Uiso 1 calc R
C36 C 0.3302(3) 0.1398(2) -0.0541(2) 0.0334(9) Uani 1 d .
H36A H 0.3252(3) 0.1391(2) -0.1005(2) 0.040 Uiso 1 calc R
H36B H 0.3910(3) 0.1786(2) -0.0394(2) 0.040 Uiso 1 calc R
C41 C 0.2544(3) 0.3103(2) -0.0362(2) 0.0288(8) Uani 1 d .
H41 H 0.3320(3) 0.3006(2) -0.0591(2) 0.035 Uiso 1 calc R
C42 C 0.2128(4) 0.3885(2) -0.0517(2) 0.0377(9) Uani 1 d .
H42A H 0.1929(4) 0.3934(2) -0.0976(2) 0.045 Uiso 1 calc R
H42B H 0.1336(4) 0.3997(2) -0.0313(2) 0.045 Uiso 1 calc R
C43 C 0.3178(4) 0.4426(2) -0.0295(2) 0.0481(11) Uani 1 d .
H43A H 0.3932(4) 0.4351(2) -0.0538(2) 0.058 Uiso 1 calc R
H43B H 0.2856(4) 0.4924(2) -0.0379(2) 0.058 Uiso 1 calc R
C44 C 0.3593(4) 0.4348(2) 0.0395(2) 0.0531(12) Uani 1 d .
H44A H 0.2868(4) 0.4478(2) 0.0642(2) 0.064 Uiso 1 calc R
H44B H 0.4312(4) 0.4685(2) 0.0512(2) 0.064 Uiso 1 calc R
C45 C 0.4017(4) 0.3578(2) 0.0547(2) 0.0544(12) Uani 1 d .
H45A H 0.4234(4) 0.3531(2) 0.1004(2) 0.065 Uiso 1 calc R
H45B H 0.4800(4) 0.3468(2) 0.0336(2) 0.065 Uiso 1 calc R
C46 C 0.2966(4) 0.3034(2) 0.0336(2) 0.0464(11) Uani 1 d .
H46A H 0.3289(4) 0.2537(2) 0.0424(2) 0.056 Uiso 1 calc R
H46B H 0.2215(4) 0.3112(2) 0.0579(2) 0.056 Uiso 1 calc R
C51 C -0.3588(5) 0.3160(3) -0.1911(3) 0.079(2) Uani 1 d .
H51A H -0.3608(5) 0.3537(3) -0.2241(3) 0.095 Uiso 1 calc R
H51B H -0.3457(5) 0.2686(3) -0.2113(3) 0.095 Uiso 1 calc R
C52 C -0.4797(5) 0.3152(3) -0.1650(4) 0.115(3) Uani 1 d .
H52A H -0.5484(5) 0.3056(3) -0.1982(4) 0.172 Uiso 1 calc R
H52B H -0.4945(5) 0.3624(3) -0.1458(4) 0.172 Uiso 1 calc R
H52C H -0.4794(5) 0.2773(3) -0.1330(4) 0.172 Uiso 1 calc R
C53 C -0.2418(5) 0.4033(3) -0.1288(4) 0.111(3) Uani 1 d .
H53A H -0.2793(5) 0.4098(3) -0.0883(4) 0.133 Uiso 1 calc R
H53B H -0.2940(5) 0.4323(3) -0.1605(4) 0.133 Uiso 1 calc R
C54 C -0.1146(5) 0.4311(2) -0.1229(3) 0.083(2) Uani 1 d .
H54A H -0.1163(5) 0.4824(2) -0.1110(3) 0.125 Uiso 1 calc R
H54B H -0.0771(5) 0.4264(2) -0.1631(3) 0.125 Uiso 1 calc R
H54C H -0.0624(5) 0.4039(2) -0.0907(3) 0.125 Uiso 1 calc R

loop_
_atom_type_symbol
_atom_type_description
_atom_type_scat_dispersion_real
_atom_type_scat_dispersion_imag
_atom_type_scat_source
C C .0033 .0016 'International Tables Vol C Tables 4.2.6.8 and 6.1.1.4'
H H .0000 .0000 'International Tables Vol C Tables 4.2.6.8 and 6.1.1.4'
Li Li -.0003 .0001 'International Tables Vol C Tables 4.2.6.8 and 6.1.1.4'
N N .0061 .0033 'International Tables Vol C Tables 4.2.6.8 and 6.1.1.4'
O O .0106 .0060 'International Tables Vol C Tables 4.2.6.8 and 6.1.1.4'
Si Si .0817 .0704 'International Tables Vol C Tables 4.2.6.8 and 6.1.1.4'
P P .1023 .0942 'International Tables Vol C Tables 4.2.6.8 and 6.1.1.4'

loop_
_geom_angle_atom_site_label_1
_geom_angle_atom_site_label_2
_geom_angle_atom_site_label_3
_geom_angle
N1 P1 C1 110.51(15)
N1 P1 C21 111.40(14)
C1 P1 C21 112.28(15)
N1 P1 C11 112.56(15)
C1 P1 C11 106.77(15)
C21 P1 C11 103.05(14)
N1 P1 Li 47.4(2)
C1 P1 Li 67.9(2)
C21 P1 Li 148.8(2)
C11 P1 Li 106.6(2)
N2 P2 C1 113.2(2)
N2 P2 C31 109.73(15)
C1 P2 C31 113.5(2)
N2 P2 C41 114.6(2)
C1 P2 C41 102.2(2)
C31 P2 C41 103.12(15)
N2 P2 Li 46.3(2)
C1 P2 Li 67.6(2)
C31 P2 Li 123.4(2)
C41 P2 Li 132.9(2)
N1 Si1 C3 108.5(2)
N1 Si1 C2 112.4(2)
C3 Si1 C2 107.8(2)
N1 Si1 C4 116.4(2)
C3 Si1 C4 103.7(2)
C2 Si1 C4 107.4(2)
N2 Si2 C7 108.5(2)
N2 Si2 C5 116.3(2)
C7 Si2 C5 107.3(2)
N2 Si2 C6 112.9(2)
C7 Si2 C6 106.3(3)
C5 Si2 C6 105.0(2)
C53 O C51 112.6(4)
C53 O Li 123.1(4)
C51 O Li 122.9(3)
P1 N1 Si1 140.8(2)
P1 N1 Li 97.6(2)
Si1 N1 Li 121.4(2)
P2 N2 Si2 138.6(2)
P2 N2 Li 98.8(2)
Si2 N2 Li 122.2(2)
O Li N2 122.4(3)
O Li N1 118.9(3)
N2 Li N1 118.6(3)
O Li C1 133.5(3)
N2 Li C1 72.0(2)
N1 Li C1 70.1(2)
O Li P1 125.8(3)
N2 Li P1 103.9(2)
N1 Li P1 35.09(12)
C1 Li P1 37.40(10)
O Li P2 142.4(3)
N2 Li P2 34.91(12)
N1 Li P2 93.2(2)
C1 Li P2 37.42(10)
P1 Li P2 69.89(14)
P1 C1 P2 131.0(2)
P1 C1 Li 74.7(2)
P2 C1 Li 75.0(2)
C16 C11 C12 109.6(3)
C16 C11 P1 111.4(2)
C12 C11 P1 114.0(2)
C13 C12 C11 113.0(3)
C14 C13 C12 111.3(3)
C15 C14 C13 111.1(3)
C14 C15 C16 111.4(3)
C11 C16 C15 112.4(3)
C26 C21 C22 107.9(3)
C26 C21 P1 116.4(2)
C22 C21 P1 115.2(2)
C23 C22 C21 109.9(3)
C24 C23 C22 112.2(3)
C23 C24 C25 111.6(3)
C24 C25 C26 111.2(3)
C21 C26 C25 110.6(3)
C32 C31 C36 110.6(3)
C32 C31 P2 111.0(2)
C36 C31 P2 113.4(2)
C31 C32 C33 111.9(3)
C34 C33 C32 111.4(3)
C33 C34 C35 111.1(3)
C34 C35 C36 111.2(3)
C35 C36 C31 112.7(3)
C46 C41 C42 110.1(3)
C46 C41 P2 113.7(2)
C42 C41 P2 112.2(2)
C43 C42 C41 111.4(3)
C44 C43 C42 112.2(3)
C43 C44 C45 110.6(3)
C44 C45 C46 111.4(3)
C41 C46 C45 111.8(3)
C52 C51 O 113.5(5)
O C53 C54 114.9(4)

loop_
_geom_bond_atom_site_label_1
_geom_bond_atom_site_label_2
_geom_bond_distance
P1 N1 1.589(3)
P1 C1 1.726(3)
P1 C21 1.845(3)
P1 C11 1.857(3)
P1 Li 2.740(6)
P2 N2 1.593(3)
P2 C1 1.731(3)
P2 C31 1.841(3)
P2 C41 1.847(3)
P2 Li 2.751(6)
Si1 N1 1.690(3)
Si1 C3 1.876(4)
Si1 C2 1.878(4)
Si1 C4 1.887(4)
Si2 N2 1.690(3)
Si2 C7 1.874(5)
Si2 C5 1.880(4)
Si2 C6 1.888(5)
O C53 1.407(5)
O C51 1.434(5)
O Li 2.001(6)
N1 Li 2.033(6)
N2 Li 2.012(7)
Li C1 2.633(7)
C11 C16 1.519(5)
C11 C12 1.536(5)
C12 C13 1.532(5)
C13 C14 1.506(5)
C14 C15 1.505(5)
C15 C16 1.532(5)
C21 C26 1.528(4)
C21 C22 1.533(4)
C22 C23 1.531(5)
C23 C24 1.516(5)
C24 C25 1.522(5)
C25 C26 1.529(5)
C31 C32 1.530(4)
C31 C36 1.532(5)
C32 C33 1.532(5)
C33 C34 1.515(5)
C34 C35 1.521(5)
C35 C36 1.526(5)
C41 C46 1.525(5)
C41 C42 1.535(5)
C42 C43 1.526(5)
C43 C44 1.510(5)
C44 C45 1.515(6)
C45 C46 1.526(5)
C51 C52 1.426(7)
C53 C54 1.420(6)

loop_
_geom_torsion_atom_site_label_1
_geom_torsion_atom_site_label_2
_geom_torsion_atom_site_label_3
_geom_torsion_atom_site_label_4
_geom_torsion
C1 P1 N1 Si1 -146.7(3)
C21 P1 N1 Si1 -21.2(3)
C11 P1 N1 Si1 94.0(3)
Li P1 N1 Si1 -173.8(4)
C1 P1 N1 Li 27.1(2)
C21 P1 N1 Li 152.6(2)
C11 P1 N1 Li -92.2(2)
Li P1 N1 Li 0.0
C3 Si1 N1 P1 166.3(3)
C2 Si1 N1 P1 -74.5(3)
C4 Si1 N1 P1 49.9(3)
C3 Si1 N1 Li -6.5(3)
C2 Si1 N1 Li 112.7(3)
C4 Si1 N1 Li -122.9(3)
C1 P2 N2 Si2 -177.6(2)
C31 P2 N2 Si2 54.5(3)
C41 P2 N2 Si2 -60.9(3)
Li P2 N2 Si2 172.3(4)
C1 P2 N2 Li 10.1(3)
C31 P2 N2 Li -117.8(2)
C41 P2 N2 Li 126.8(2)
Li P2 N2 Li 0.0
C7 Si2 N2 P2 -156.1(3)
C5 Si2 N2 P2 -35.2(4)
C6 Si2 N2 P2 86.3(3)
C7 Si2 N2 Li 14.9(3)
C5 Si2 N2 Li 135.9(3)
C6 Si2 N2 Li -102.6(3)
C53 O Li N2 39.8(6)
C51 O Li N2 -154.3(4)
C53 O Li N1 -145.1(5)
C51 O Li N1 20.8(6)
C53 O Li C1 -55.8(6)
C51 O Li C1 110.1(5)
C53 O Li P1 -104.0(5)
C51 O Li P1 61.8(5)
C53 O Li P2 0.0(7)
C51 O Li P2 165.9(4)
P2 N2 Li O -137.0(3)
Si2 N2 Li O 49.0(5)
P2 N2 Li N1 47.9(4)
Si2 N2 Li N1 -126.1(3)
P2 N2 Li C1 -6.4(2)
Si2 N2 Li C1 179.6(2)
P2 N2 Li P1 13.5(2)
Si2 N2 Li P1 -160.5(2)
P2 N2 Li P2 0.0
Si2 N2 Li P2 -174.0(3)
P1 N1 Li O 112.2(3)
Si1 N1 Li O -72.4(4)
P1 N1 Li N2 -72.5(3)
Si1 N1 Li N2 102.9(3)
P1 N1 Li C1 -17.3(2)
Si1 N1 Li C1 158.1(2)
P1 N1 Li P1 0.0
Si1 N1 Li P1 175.4(3)
P1 N1 Li P2 -47.3(2)
Si1 N1 Li P2 128.1(2)
N1 P1 Li O -90.5(4)
C1 P1 Li O 117.0(4)
C21 P1 Li O -146.2(3)
C11 P1 Li O 15.2(4)
N1 P1 Li N2 120.4(3)
C1 P1 Li N2 -32.2(2)
C21 P1 Li N2 64.7(4)
C11 P1 Li N2 -134.0(2)
N1 P1 Li N1 0.0
C1 P1 Li N1 -152.6(2)
C21 P1 Li N1 -55.7(4)
C11 P1 Li N1 105.6(2)
N1 P1 Li C1 152.6(2)
C1 P1 Li C1 0.0
C21 P1 Li C1 96.9(3)
C11 P1 Li C1 -101.8(2)
N1 P1 Li P2 128.6(2)
C1 P1 Li P2 -24.01(12)
C21 P1 Li P2 72.9(3)
C11 P1 Li P2 -125.78(13)
N2 P2 Li O 70.9(5)
C1 P2 Li O -99.1(5)
C31 P2 Li O 156.8(4)
C41 P2 Li O -13.2(6)
N2 P2 Li N2 0.0
C1 P2 Li N2 -170.0(3)
C31 P2 Li N2 85.9(2)
C41 P2 Li N2 -84.1(3)
N2 P2 Li N1 -139.3(3)
C1 P2 Li N1 50.7(2)
C31 P2 Li N1 -53.4(3)
C41 P2 Li N1 136.7(2)
N2 P2 Li C1 170.0(3)
C1 P2 Li C1 0.0
C31 P2 Li C1 -104.1(2)
C41 P2 Li C1 85.9(2)
N2 P2 Li P1 -166.0(3)
C1 P2 Li P1 23.99(12)
C31 P2 Li P1 -80.1(2)
C41 P2 Li P1 109.9(2)
N1 P1 C1 P2 32.4(3)
C21 P1 C1 P2 -92.7(3)
C11 P1 C1 P2 155.1(2)
Li P1 C1 P2 53.6(3)
N1 P1 C1 Li -21.2(2)
C21 P1 C1 Li -146.2(2)
C11 P1 C1 Li 101.5(2)
Li P1 C1 Li 0.0
N2 P2 C1 P1 -61.3(3)
C31 P2 C1 P1 64.6(3)
C41 P2 C1 P1 174.9(2)
Li P2 C1 P1 -53.5(2)
N2 P2 C1 Li -7.9(2)
C31 P2 C1 Li 118.1(2)
C41 P2 C1 Li -131.6(2)
Li P2 C1 Li 0.0
O Li C1 P1 -95.0(4)
N2 Li C1 P1 147.1(2)
N1 Li C1 P1 16.35(15)
P1 Li C1 P1 0.0
P2 Li C1 P1 141.0(2)
O Li C1 P2 123.9(4)
N2 Li C1 P2 6.0(2)
N1 Li C1 P2 -124.7(2)
P1 Li C1 P2 -141.0(2)
P2 Li C1 P2 0.0
N1 P1 C11 C16 24.1(3)
C1 P1 C11 C16 -97.3(3)
C21 P1 C11 C16 144.3(2)
Li P1 C11 C16 -26.0(3)
N1 P1 C11 C12 148.8(2)
C1 P1 C11 C12 27.4(3)
C21 P1 C11 C12 -91.0(3)
Li P1 C11 C12 98.8(3)
C16 C11 C12 C13 -52.7(4)
P1 C11 C12 C13 -178.4(3)
C11 C12 C13 C14 54.3(5)
C12 C13 C14 C15 -55.3(5)
C13 C14 C15 C16 56.4(5)
C12 C11 C16 C15 53.4(4)
P1 C11 C16 C15 -179.5(3)
C14 C15 C16 C11 -56.3(5)
N1 P1 C21 C26 62.2(3)
C1 P1 C21 C26 -173.3(2)
C11 P1 C21 C26 -58.8(3)
Li P1 C21 C26 102.9(4)
N1 P1 C21 C22 -170.0(2)
C1 P1 C21 C22 -45.4(3)
C11 P1 C21 C22 69.1(3)
Li P1 C21 C22 -129.2(3)
C26 C21 C22 C23 -60.5(4)
P1 C21 C22 C23 167.5(2)
C21 C22 C23 C24 57.1(4)
C22 C23 C24 C25 -52.6(4)
C23 C24 C25 C26 52.5(4)
C22 C21 C26 C25 61.4(4)
P1 C21 C26 C25 -167.3(2)
C24 C25 C26 C21 -57.8(4)
N2 P2 C31 C32 54.6(3)
C1 P2 C31 C32 -73.1(3)
C41 P2 C31 C32 177.1(2)
Li P2 C31 C32 4.6(3)
N2 P2 C31 C36 179.8(2)
C1 P2 C31 C36 52.0(3)
C41 P2 C31 C36 -57.7(3)
Li P2 C31 C36 129.8(3)
C36 C31 C32 C33 53.3(4)
P2 C31 C32 C33 179.9(2)
C31 C32 C33 C34 -55.6(4)
C32 C33 C34 C35 56.3(4)
C33 C34 C35 C36 -55.6(4)
C34 C35 C36 C31 54.5(4)
C32 C31 C36 C35 -53.1(4)
P2 C31 C36 C35 -178.4(2)
N2 P2 C41 C46 70.6(3)
C1 P2 C41 C46 -166.6(3)
C31 P2 C41 C46 -48.6(3)
Li P2 C41 C46 122.8(3)
N2 P2 C41 C42 -55.2(3)
C1 P2 C41 C42 67.7(3)
C31 P2 C41 C42 -174.4(3)
Li P2 C41 C42 -3.0(4)
C46 C41 C42 C43 54.1(4)
P2 C41 C42 C43 -178.2(3)
C41 C42 C43 C44 -55.3(5)
C42 C43 C44 C45 55.5(5)
C43 C44 C45 C46 -55.6(5)
C42 C41 C46 C45 -55.0(4)
P2 C41 C46 C45 178.1(3)
C44 C45 C46 C41 56.3(5)
C53 O C51 C52 -76.6(6)
Li O C51 C52 116.2(5)
C51 O C53 C54 -138.5(6)
Li O C53 C54 28.7(8)
